data_4107205
loop_
_publ_author_name
'Michael Binanzer'
'Sheng-Ying Hsieh'
'Jeffrey W. Bode'

_publ_contact_author_email schweizer@org.chem.ethz.ch
_publ_contact_author_name 'B. Schweizer'
_publ_section_title
;
 Catalytic Kinetic Resolution of Cyclic Secondary Amines
;
_journal_name_full 'Journal of the American Chemical Society'
_journal_page_first 19698
_journal_page_last 19701
_journal_paper_doi 10.1021/ja209472h
_journal_volume 133
_journal_year 2011
_chemical_formula_moiety 'C11 H11 N O3'
_chemical_formula_sum 'C11 H11 N O3'
_chemical_formula_weight 205.22
_chemical_name_systematic
; 
 (4aR,9aS)-4-hydroxy-4,4a,9,9a-tetrahydroindeno[2,1-b][1,4]oxazin-3(2H)-one 
;
_chemical_temperature_decomposition 483
_space_group_IT_number 19
_symmetry_cell_setting orthorhombic
_symmetry_space_group_name_Hall 'P 2ac 2ab'
_symmetry_space_group_name_H-M 'P 21 21 21'
_atom_sites_solution_hydrogens geom
_atom_sites_solution_primary direct
_atom_sites_solution_secondary difmap
_audit_creation_method SHELXL-97
_cell_angle_alpha 90.00
_cell_angle_beta 90.00
_cell_angle_gamma 90.00
_cell_formula_units_Z 4
_cell_length_a 4.6161(4)
_cell_length_b 10.4035(8)
_cell_length_c 19.2977(13)
_cell_measurement_reflns_used 370
_cell_measurement_temperature 100(2)
_cell_measurement_theta_max 53.03
_cell_measurement_theta_min 4.58
_cell_volume 926.74(12)
_computing_cell_refinement 'Bruker SAINT'
_computing_data_collection 'Bruker APEX2'
_computing_data_reduction 'Bruker SAINT'
_computing_molecular_graphics 'Platon, Ortep'
_computing_publication_material 'Bruker SHELXTL'
_computing_structure_refinement 'OLEX2 (Dolomanov, 2009), SHELXL-97 (Sheldrick, 2008)'
_computing_structure_solution 'SHELXS-97 (Sheldrick, 2008)'
_diffrn_ambient_temperature 100(2)
_diffrn_measured_fraction_theta_full 0.993
_diffrn_measured_fraction_theta_max 0.993
_diffrn_measurement_device_type 'Bruker APEX-II CCD'
_diffrn_measurement_method '\f and \w scans'
_diffrn_radiation_monochromator graphite
_diffrn_radiation_source 'fine-focus sealed tube'
_diffrn_radiation_type CuK\a
_diffrn_radiation_wavelength 1.54178
_diffrn_reflns_av_R_equivalents 0.0423
_diffrn_reflns_av_sigmaI/netI 0.0691
_diffrn_reflns_limit_h_max 2
_diffrn_reflns_limit_h_min -5
_diffrn_reflns_limit_k_max 10
_diffrn_reflns_limit_k_min -11
_diffrn_reflns_limit_l_max 21
_diffrn_reflns_limit_l_min -19
_diffrn_reflns_number 2652
_diffrn_reflns_theta_full 59.99
_diffrn_reflns_theta_max 59.99
_diffrn_reflns_theta_min 4.58
_exptl_absorpt_coefficient_mu 0.899
_exptl_crystal_colour colourless
_exptl_crystal_density_diffrn 1.478
_exptl_crystal_description needle
_exptl_crystal_F_000 432
_exptl_crystal_size_max 0.1
_exptl_crystal_size_mid 0.012
_exptl_crystal_size_min 0.004
_refine_diff_density_max 0.168
_refine_diff_density_min -0.202
_refine_diff_density_rms 0.046
_refine_ls_abs_structure_details 'Flack H D (1983), Acta Cryst. A39, 876-881'
_refine_ls_abs_structure_Flack -0.4(5)
_refine_ls_extinction_method none
_refine_ls_goodness_of_fit_ref 0.794
_refine_ls_hydrogen_treatment mixed
_refine_ls_matrix_type full
_refine_ls_number_parameters 180
_refine_ls_number_reflns 1334
_refine_ls_number_restraints 0
_refine_ls_restrained_S_all 0.794
_refine_ls_R_factor_all 0.0699
_refine_ls_R_factor_gt 0.0436
_refine_ls_shift/su_max 0.000
_refine_ls_shift/su_mean 0.000
_refine_ls_structure_factor_coef Fsqd
_refine_ls_weighting_details 'calc w=1/[\s^2^(Fo^2^)+(0.1000P)^2^+0.0000P] where P=(Fo^2^+2Fc^2^)/3'
_refine_ls_weighting_scheme calc
_refine_ls_wR_factor_gt 0.1064
_refine_ls_wR_factor_ref 0.1239
_reflns_number_gt 1001
_reflns_number_total 1334
_reflns_threshold_expression >2sigma(I)
_cod_data_source_file ja209472h_si_002.cif
_cod_data_source_block cu_jb180511_0m
_cod_database_code 4107205

loop_
_symmetry_equiv_pos_as_xyz
'x, y, z'
'x+1/2, -y+1/2, -z'
'-x, y+1/2, -z+1/2'
'-x+1/2, -y, z+1/2'

loop_
_atom_site_label
_atom_site_type_symbol
_atom_site_fract_x
_atom_site_fract_y
_atom_site_fract_z
_atom_site_U_iso_or_equiv
_atom_site_adp_type
_atom_site_occupancy
_atom_site_symmetry_multiplicity
_atom_site_calc_flag
O1 O 0.3469(6) -0.1497(2) 0.94839(14) 0.0269(7) Uani 1 1 d
O14 O -0.0044(6) 0.0811(3) 1.05324(14) 0.0315(7) Uani 1 1 d
O15 O 0.1357(6) 0.2268(2) 0.94372(14) 0.0307(7) Uani 1 1 d
H15 H 0.323(11) 0.287(5) 0.950(2) 0.055(13) Uiso 1 1 d
N4 N 0.2545(7) 0.1055(3) 0.95391(16) 0.0264(8) Uani 1 1 d
C2 C 0.2803(9) -0.0959(4) 1.0146(2) 0.0291(9) Uani 1 1 d
H2A H 0.116(10) -0.149(4) 1.031(2) 0.031(11) Uiso 1 1 d
H2B H 0.478(10) -0.097(4) 1.044(2) 0.044(12) Uiso 1 1 d
C3 C 0.1662(8) 0.0384(4) 1.0089(2) 0.0252(9) Uani 1 1 d
C5 C 0.4504(8) 0.0610(4) 0.8993(2) 0.0264(9) Uani 1 1 d
H5 H 0.626(11) 0.123(4) 0.894(2) 0.041(12) Uiso 1 1 d
C6 C 0.5680(8) -0.0755(4) 0.9151(2) 0.0274(9) Uani 1 1 d
H6 H 0.743(10) -0.070(4) 0.941(2) 0.033(11) Uiso 1 1 d
C7 C 0.6238(9) -0.1345(4) 0.8438(2) 0.0274(9) Uani 1 1 d
H7A H 0.832(9) -0.119(4) 0.832(2) 0.026(10) Uiso 1 1 d
H7B H 0.598(9) -0.229(4) 0.848(2) 0.035(11) Uiso 1 1 d
C8 C 0.4150(8) -0.0666(4) 0.7973(2) 0.0253(9) Uani 1 1 d
C9 C 0.3207(9) -0.0995(4) 0.7314(2) 0.0300(9) Uani 1 1 d
H9 H 0.379(9) -0.178(4) 0.7105(19) 0.028(11) Uiso 1 1 d
C10 C 0.1173(10) -0.0222(4) 0.6978(2) 0.0325(10) Uani 1 1 d
H10 H 0.042(10) -0.048(4) 0.654(2) 0.047(13) Uiso 1 1 d
C11 C 0.0184(9) 0.0892(4) 0.7295(2) 0.0323(10) Uani 1 1 d
H11 H -0.133(8) 0.135(3) 0.7039(16) 0.010(8) Uiso 1 1 d
C12 C 0.1164(9) 0.1245(4) 0.7946(2) 0.0295(10) Uani 1 1 d
H12 H 0.039(9) 0.198(4) 0.8135(19) 0.022(10) Uiso 1 1 d
C13 C 0.3105(8) 0.0454(3) 0.8285(2) 0.0247(9) Uani 1 1 d

loop_
_atom_site_aniso_label
_atom_site_aniso_U_11
_atom_site_aniso_U_22
_atom_site_aniso_U_33
_atom_site_aniso_U_23
_atom_site_aniso_U_13
_atom_site_aniso_U_12
O1 0.0319(14) 0.0216(15) 0.0274(14) -0.0010(12) 0.0002(12) 0.0004(11)
O14 0.0398(15) 0.0250(15) 0.0298(15) -0.0019(13) 0.0021(12) 0.0043(13)
O15 0.0359(13) 0.0193(14) 0.0370(15) 0.0006(13) -0.0020(13) 0.0025(13)
N4 0.0331(16) 0.0155(17) 0.0307(18) -0.0015(15) 0.0025(15) 0.0025(14)
C2 0.037(2) 0.020(2) 0.031(2) -0.0007(18) -0.0005(19) 0.0010(19)
C3 0.028(2) 0.022(2) 0.025(2) -0.0031(17) -0.0061(18) -0.0033(17)
C5 0.026(2) 0.021(2) 0.032(2) -0.0019(18) 0.0019(16) -0.0005(18)
C6 0.024(2) 0.022(2) 0.036(2) -0.0013(18) -0.0027(16) 0.0001(17)
C7 0.026(2) 0.021(2) 0.035(2) -0.0020(18) 0.0040(18) -0.0018(18)
C8 0.0277(19) 0.019(2) 0.0290(19) 0.0010(16) 0.0044(16) -0.0048(18)
C9 0.034(2) 0.022(2) 0.034(2) -0.0017(19) 0.0050(18) -0.0020(19)
C10 0.037(2) 0.030(2) 0.030(2) 0.001(2) 0.004(2) -0.007(2)
C11 0.035(2) 0.032(3) 0.030(2) 0.008(2) 0.0003(18) 0.001(2)
C12 0.034(2) 0.018(2) 0.036(2) 0.0020(19) 0.0043(19) -0.002(2)
C13 0.029(2) 0.018(2) 0.028(2) 0.0026(17) 0.0040(16) -0.0058(18)

loop_
_atom_type_symbol
_atom_type_description
_atom_type_scat_dispersion_real
_atom_type_scat_dispersion_imag
_atom_type_scat_source
C C 0.0181 0.0091 'International Tables Vol C Tables 4.2.6.8 and 6.1.1.4'
H H 0.0000 0.0000 'International Tables Vol C Tables 4.2.6.8 and 6.1.1.4'
N N 0.0311 0.0180 'International Tables Vol C Tables 4.2.6.8 and 6.1.1.4'
O O 0.0492 0.0322 'International Tables Vol C Tables 4.2.6.8 and 6.1.1.4'

loop_
_geom_angle_atom_site_label_1
_geom_angle_atom_site_label_2
_geom_angle_atom_site_label_3
_geom_angle
C2 O1 C6 110.1(3)
N4 O15 H15 101(2)
C3 N4 O15 117.9(3)
C3 N4 C5 126.5(3)
O15 N4 C5 115.4(3)
O1 C2 C3 112.1(3)
O1 C2 H2A 104(2)
C3 C2 H2A 106(2)
O1 C2 H2B 107(2)
C3 C2 H2B 110(3)
H2A C2 H2B 118(3)
O14 C3 N4 123.6(3)
O14 C3 C2 120.3(4)
N4 C3 C2 116.1(3)
N4 C5 C13 114.7(3)
N4 C5 C6 111.4(3)
C13 C5 C6 103.2(3)
N4 C5 H5 111(2)
C13 C5 H5 108(2)
C6 C5 H5 108(2)
O1 C6 C7 107.9(3)
O1 C6 C5 109.4(3)
C7 C6 C5 104.5(3)
O1 C6 H6 114(2)
C7 C6 H6 110(2)
C5 C6 H6 110(3)
C8 C7 C6 104.0(3)
C8 C7 H7A 114(2)
C6 C7 H7A 108(2)
C8 C7 H7B 116(2)
C6 C7 H7B 107(2)
H7A C7 H7B 107(3)
C9 C8 C13 119.5(4)
C9 C8 C7 129.5(4)
C13 C8 C7 111.0(3)
C8 C9 C10 119.7(4)
C8 C9 H9 121(2)
C10 C9 H9 119(2)
C11 C10 C9 119.7(4)
C11 C10 H10 121(3)
C9 C10 H10 119(3)
C12 C11 C10 121.0(4)
C12 C11 H11 124.3(19)
C10 C11 H11 114.6(19)
C13 C12 C11 118.9(4)
C13 C12 H12 124(2)
C11 C12 H12 117(2)
C12 C13 C8 121.0(4)
C12 C13 C5 129.7(3)
C8 C13 C5 109.2(3)

loop_
_geom_bond_atom_site_label_1
_geom_bond_atom_site_label_2
_geom_bond_distance
O1 C2 1.428(5)
O1 C6 1.432(5)
O14 C3 1.245(5)
O15 N4 1.390(4)
O15 H15 1.08(5)
N4 C3 1.334(5)
N4 C5 1.464(5)
C2 C3 1.497(6)
C2 H2A 0.99(4)
C2 H2B 1.08(5)
C5 C13 1.520(5)
C5 C6 1.550(6)
C5 H5 1.04(5)
C6 C7 1.528(5)
C6 H6 0.95(4)
C7 C8 1.494(6)
C7 H7A 1.00(4)
C7 H7B 1.00(4)
C8 C9 1.387(6)
C8 C13 1.398(5)
C9 C10 1.396(7)
C9 H9 0.95(4)
C10 C11 1.388(6)
C10 H10 0.96(5)
C11 C12 1.384(6)
C11 H11 0.98(4)
C12 C13 1.381(6)
C12 H12 0.92(4)

loop_
_geom_torsion_atom_site_label_1
_geom_torsion_atom_site_label_2
_geom_torsion_atom_site_label_3
_geom_torsion_atom_site_label_4
_geom_torsion
C6 O1 C2 C3 61.6(4)
O15 N4 C3 O14 -4.0(5)
C5 N4 C3 O14 -179.0(3)
O15 N4 C3 C2 175.0(3)
C5 N4 C3 C2 -0.1(5)
O1 C2 C3 O14 151.3(3)
O1 C2 C3 N4 -27.7(5)
C3 N4 C5 C13 112.6(4)
O15 N4 C5 C13 -62.6(4)
C3 N4 C5 C6 -4.1(5)
O15 N4 C5 C6 -179.3(3)
C2 O1 C6 C7 -178.2(3)
C2 O1 C6 C5 -65.1(4)
N4 C5 C6 O1 35.6(4)
C13 C5 C6 O1 -87.9(3)
N4 C5 C6 C7 150.9(3)
C13 C5 C6 C7 27.4(4)
O1 C6 C7 C8 89.4(4)
C5 C6 C7 C8 -27.0(4)
C6 C7 C8 C9 -163.4(4)
C6 C7 C8 C13 16.7(4)
C13 C8 C9 C10 -1.6(5)
C7 C8 C9 C10 178.6(4)
C8 C9 C10 C11 2.1(6)
C9 C10 C11 C12 -0.6(6)
C10 C11 C12 C13 -1.5(6)
C11 C12 C13 C8 2.1(6)
C11 C12 C13 C5 -179.9(4)
C9 C8 C13 C12 -0.5(5)
C7 C8 C13 C12 179.3(4)
C9 C8 C13 C5 -178.9(3)
C7 C8 C13 C5 1.0(4)
N4 C5 C13 C12 42.6(5)
C6 C5 C13 C12 163.9(4)
N4 C5 C13 C8 -139.2(3)
C6 C5 C13 C8 -17.9(4)
